data_1562302
loop_
_publ_author_name
'Kim, Jong Hyun'
'Ofori, Samuel'
'Parkin, Sean'
'Vekaria, Hemendra'
'Sullivan, Patrick G.'
'Awuah, Samuel G.'

_publ_section_title
;
 Anticancer gold(iii)-bisphosphine complex alters the mitochondrial
 electron transport chain to induce <i>in vivo</i> tumor inhibition.
;
_journal_issue 21
_journal_name_full 'Chemical science'
_journal_page_first 7467
_journal_page_last 7479
_journal_paper_doi 10.1039/d1sc01418h
_journal_volume 12
_journal_year 2021
_chemical_formula_moiety 'C42 H34 Au Cl N P2, 2(C H4 O), Cl'
_chemical_formula_sum 'C44 H42 Au Cl2 N O2 P2'
_chemical_formula_weight 946.59
_space_group_crystal_system orthorhombic
_space_group_IT_number 19
_space_group_name_Hall 'P 2ac 2ab'
_space_group_name_H-M_alt 'P 21 21 21'
_atom_sites_solution_hydrogens difmap
_atom_sites_solution_primary direct
_atom_sites_solution_secondary difmap
_audit_creation_method SHELXL-2018/3
_audit_update_record
;
2020-09-27 deposited with the CCDC.	2021-04-16 downloaded from the CCDC.
;
_cell_angle_alpha 90
_cell_angle_beta 90
_cell_angle_gamma 90
_cell_formula_units_Z 4
_cell_length_a 13.5131(3)
_cell_length_b 16.8347(4)
_cell_length_c 18.5104(4)
_cell_measurement_reflns_used 9544
_cell_measurement_temperature 90.0(2)
_cell_measurement_theta_max 27.48
_cell_measurement_theta_min 2.22
_cell_volume 4210.91(16)
_computing_cell_refinement '<i>APEX3</i> (Bruker-AXS, 2016)'
_computing_data_collection '<i>APEX3</i> (Bruker-AXS, 2016)'
_computing_data_reduction '<i>APEX3</i> (Bruker-AXS, 2016)'
_computing_molecular_graphics '<i>XP in SHELXTL</i> (Sheldrick, 2008)'
_computing_publication_material '<i>SHELX</i> (Sheldrick, 2008) and <i>CIFFIX</i> (Parkin, 2013)'
_computing_structure_refinement '<i>SHELXL-2018/3</i> (Sheldrick, 2015b)'
_computing_structure_solution '<i>SHELXT</i> (Sheldrick, 2015a)'
_diffrn_ambient_temperature 90.0(2)
_diffrn_detector_area_resol_mean 7.41
_diffrn_measured_fraction_theta_full 0.999
_diffrn_measured_fraction_theta_max 0.999
_diffrn_measurement_device_type 'Bruker D8 Venture dual source'
_diffrn_measurement_method '\f and \w scans'
_diffrn_radiation_type MoK\a
_diffrn_radiation_wavelength 0.71073
_diffrn_reflns_av_R_equivalents 0.0446
_diffrn_reflns_av_unetI/netI 0.0240
_diffrn_reflns_Laue_measured_fraction_full 0.999
_diffrn_reflns_Laue_measured_fraction_max 0.999
_diffrn_reflns_limit_h_max 17
_diffrn_reflns_limit_h_min -17
_diffrn_reflns_limit_k_max 21
_diffrn_reflns_limit_k_min -21
_diffrn_reflns_limit_l_max 24
_diffrn_reflns_limit_l_min -24
_diffrn_reflns_number 91379
_diffrn_reflns_point_group_measured_fraction_full 0.999
_diffrn_reflns_point_group_measured_fraction_max 0.999
_diffrn_reflns_theta_full 25.242
_diffrn_reflns_theta_max 27.493
_diffrn_reflns_theta_min 2.224
_diffrn_source microsource
_exptl_absorpt_coefficient_mu 3.732
_exptl_absorpt_correction_T_max 0.746
_exptl_absorpt_correction_T_min 0.687
_exptl_absorpt_correction_type multi-scan
_exptl_absorpt_process_details '<i>SADABS</i> (Krause et al., 2015)'
_exptl_crystal_colour colourless
_exptl_crystal_density_diffrn 1.493
_exptl_crystal_description shard
_exptl_crystal_F_000 1888
_exptl_crystal_size_max 0.100
_exptl_crystal_size_mid 0.080
_exptl_crystal_size_min 0.040
_refine_diff_density_max 0.748
_refine_diff_density_min -0.540
_refine_diff_density_rms 0.073
_refine_ls_abs_structure_details
; 
Refined as an inversion twin. 
;
_refine_ls_abs_structure_Flack 0.460(5)
_refine_ls_extinction_coef 0.00052(7)
_refine_ls_extinction_expression Fc^*^=kFc[1+0.001xFc^2^\l^3^/sin(2\q)]^-1/4^
_refine_ls_extinction_method 'SHELXL-2018/3 (Sheldrick 2018)'
_refine_ls_goodness_of_fit_ref 1.073
_refine_ls_hydrogen_treatment constr
_refine_ls_matrix_type full
_refine_ls_number_parameters 475
_refine_ls_number_reflns 9649
_refine_ls_number_restraints 0
_refine_ls_restrained_S_all 1.073
_refine_ls_R_factor_all 0.0245
_refine_ls_R_factor_gt 0.0214
_refine_ls_shift/su_max 0.018
_refine_ls_shift/su_mean 0.000
_refine_ls_structure_factor_coef Fsqd
_refine_ls_weighting_details 'w=1/[\s^2^(Fo^2^)+(0.0180P)^2^+3.9635P] where P=(Fo^2^+2Fc^2^)/3'
_refine_ls_weighting_scheme calc
_refine_ls_wR_factor_gt 0.0454
_refine_ls_wR_factor_ref 0.0465
_reflns_Friedel_coverage 0.811
_reflns_Friedel_fraction_full 1.000
_reflns_Friedel_fraction_max 0.999
_reflns_number_gt 9177
_reflns_number_total 9649
_reflns_threshold_expression 'I > 2\s(I)'
_cod_data_source_file d1sc01418h2.cif
_cod_data_source_block m19340s
_cod_depositor_comments 'Adding full bibliography for 1562299--1562302.cif.'
_cod_database_code 1562302
_shelx_shelxl_version_number 2018/3
_shelx_space_group_comment
; 
The symmetry employed for this shelxl refinement is uniquely defined 
by the following loop, which should always be used as a source of 
symmetry information in preference to the above space-group names. 
They are only intended as comments. 
;
_shelx_estimated_absorpt_t_min 0.707
_shelx_estimated_absorpt_t_max 0.865
_exptl_absorpt_special_details
; 
In addition to absorption, multi-scan techniques also correct other slowly 
varying changes in scale factor over reciprocal space, such as those caused 
by X-ray beam inhomogeneity, goniometer imperfection, crystal decomposition, 
crystal longer than the X-ray beam cross section, absorption by the crystal 
mount etc.  These account, by and large, for much of the difference between 
estimated values of Tmin and Tmax and the _exptl_absorpt_correction_ values. 
;

loop_
_space_group_symop_operation_xyz
'x, y, z'
'-x+1/2, -y, z+1/2'
'-x, y+1/2, -z+1/2'
'x+1/2, -y+1/2, -z'

loop_
_atom_site_label
_atom_site_type_symbol
_atom_site_fract_x
_atom_site_fract_y
_atom_site_fract_z
_atom_site_U_iso_or_equiv
_atom_site_adp_type
_atom_site_occupancy
_atom_site_site_symmetry_order
_atom_site_calc_flag
_atom_site_refinement_flags_posn
_atom_site_refinement_flags_adp
_atom_site_refinement_flags_occupancy
_atom_site_disorder_assembly
_atom_site_disorder_group
Au1 Au 0.32276(2) 0.56439(2) 0.62194(2) 0.01783(5) Uani 1 1 d . . . . .
P1 P 0.23522(9) 0.63445(7) 0.53344(6) 0.0165(2) Uani 1 1 d . . . . .
P2 P 0.23763(9) 0.64982(7) 0.69998(6) 0.0182(2) Uani 1 1 d . . . . .
N1 N 0.3906(4) 0.4960(3) 0.7026(2) 0.0289(10) Uani 1 1 d . . . . .
C1 C 0.3881(4) 0.4822(3) 0.5512(3) 0.0187(10) Uani 1 1 d . . . . .
C2 C 0.4432(4) 0.5051(3) 0.4934(3) 0.0268(11) Uani 1 1 d . . . . .
H2 H 0.453697 0.560009 0.484368 0.032 Uiso 1 1 calc R U . . .
C3 C 0.4841(4) 0.4488(3) 0.4477(3) 0.0281(11) Uani 1 1 d . . . . .
H3 H 0.521899 0.464935 0.406980 0.034 Uiso 1 1 calc R U . . .
C4 C 0.4692(4) 0.3684(3) 0.4619(3) 0.0301(11) Uani 1 1 d . . . . .
H4 H 0.495683 0.329203 0.430467 0.036 Uiso 1 1 calc R U . . .
C5 C 0.4163(4) 0.3465(3) 0.5216(3) 0.0272(11) Uani 1 1 d . . . . .
H5 H 0.407560 0.291716 0.532038 0.033 Uiso 1 1 calc R U . . .
C6 C 0.3751(4) 0.4028(3) 0.5671(3) 0.0232(10) Uani 1 1 d . . . . .
C7 C 0.3242(4) 0.3810(3) 0.6367(2) 0.0291(10) Uani 1 1 d . . . . .
H7A H 0.321884 0.322475 0.641866 0.035 Uiso 1 1 calc R U . . .
H7AB H 0.255449 0.401256 0.636427 0.035 Uiso 1 1 calc R U . . .
C8 C 0.3805(4) 0.4168(3) 0.6992(3) 0.0260(11) Uani 1 1 d . . . . .
C9 C 0.4278(5) 0.3691(4) 0.7506(3) 0.0341(13) Uani 1 1 d . . . . .
H9 H 0.420184 0.313062 0.748697 0.041 Uiso 1 1 calc R U . . .
C10 C 0.4847(5) 0.4025(4) 0.8034(3) 0.0404(15) Uani 1 1 d . . . . .
H10 H 0.515400 0.369556 0.838513 0.049 Uiso 1 1 calc R U . . .
C11 C 0.4979(4) 0.4835(4) 0.8061(3) 0.0380(14) Uani 1 1 d . . . . .
H11 H 0.539622 0.506999 0.841452 0.046 Uiso 1 1 calc R U . . .
C12 C 0.4483(4) 0.5302(4) 0.7554(3) 0.0311(13) Uani 1 1 d . . . . .
H12 H 0.454470 0.586418 0.757303 0.037 Uiso 1 1 calc R U . . .
C13 C 0.2160(3) 0.7320(3) 0.5722(2) 0.0201(9) Uani 1 1 d . . . . .
C14 C 0.1944(3) 0.7983(3) 0.5297(2) 0.0205(9) Uani 1 1 d . . . . .
H14 H 0.190645 0.793149 0.478710 0.025 Uiso 1 1 calc R U . . .
C15 C 0.1786(4) 0.8715(3) 0.5617(3) 0.0278(10) Uani 1 1 d . . . . .
H15 H 0.163962 0.916511 0.532568 0.033 Uiso 1 1 calc R U . . .
C16 C 0.1840(4) 0.8792(3) 0.6363(3) 0.0306(10) Uani 1 1 d . . . . .
H16 H 0.174783 0.929809 0.657983 0.037 Uiso 1 1 calc R U . . .
C17 C 0.2027(3) 0.8134(3) 0.6794(3) 0.0263(11) Uani 1 1 d . . . . .
H17 H 0.204001 0.818607 0.730496 0.032 Uiso 1 1 calc R U . . .
C18 C 0.2195(3) 0.7402(3) 0.6475(2) 0.0192(9) Uani 1 1 d . . . . .
C19 C 0.1145(4) 0.5926(3) 0.5169(2) 0.0199(10) Uani 1 1 d . . . . .
C20 C 0.0988(4) 0.5114(3) 0.5254(3) 0.0268(11) Uani 1 1 d . . . . .
H20 H 0.152109 0.477766 0.539015 0.032 Uiso 1 1 calc R U . . .
C21 C 0.0054(4) 0.4795(3) 0.5141(3) 0.0327(13) Uani 1 1 d . . . . .
H21 H -0.005415 0.424203 0.520763 0.039 Uiso 1 1 calc R U . . .
C22 C -0.0713(4) 0.5278(3) 0.4933(3) 0.0335(13) Uani 1 1 d . . . . .
H22 H -0.135174 0.505682 0.485859 0.040 Uiso 1 1 calc R U . . .
C23 C -0.0564(4) 0.6088(3) 0.4830(3) 0.0341(13) Uani 1 1 d . . . . .
H23 H -0.109447 0.641852 0.467906 0.041 Uiso 1 1 calc R U . . .
C24 C 0.0367(4) 0.6408(3) 0.4950(3) 0.0268(11) Uani 1 1 d . . . . .
H24 H 0.047302 0.696083 0.488201 0.032 Uiso 1 1 calc R U . . .
C25 C 0.2950(3) 0.6465(3) 0.4475(2) 0.0181(9) Uani 1 1 d . . . . .
C26 C 0.2671(3) 0.5982(3) 0.3894(2) 0.0249(10) Uani 1 1 d . . . . .
H26 H 0.213008 0.562492 0.393995 0.030 Uiso 1 1 calc R U . . .
C27 C 0.3194(5) 0.6031(3) 0.3250(2) 0.0333(11) Uani 1 1 d . . . . .
H27 H 0.301507 0.569845 0.285636 0.040 Uiso 1 1 calc R U . . .
C28 C 0.3971(4) 0.6557(3) 0.3177(3) 0.0325(12) Uani 1 1 d . . . . .
H28 H 0.432041 0.658866 0.273238 0.039 Uiso 1 1 calc R U . . .
C29 C 0.4244(3) 0.7041(3) 0.3752(3) 0.0285(10) Uani 1 1 d . . . . .
H29 H 0.477297 0.740770 0.369780 0.034 Uiso 1 1 calc R U . . .
C30 C 0.3743(3) 0.6989(3) 0.4404(2) 0.0213(9) Uani 1 1 d . . . . .
H30 H 0.393982 0.730981 0.480081 0.026 Uiso 1 1 calc R U . . .
C31 C 0.2942(3) 0.6746(3) 0.7852(2) 0.0204(10) Uani 1 1 d . . . . .
C32 C 0.2646(4) 0.6336(3) 0.8470(2) 0.0266(11) Uani 1 1 d . . . . .
H32 H 0.212408 0.595952 0.844441 0.032 Uiso 1 1 calc R U . . .
C33 C 0.3117(4) 0.6482(3) 0.9117(3) 0.0327(12) Uani 1 1 d . . . . .
H33 H 0.291669 0.620302 0.953885 0.039 Uiso 1 1 calc R U . . .
C34 C 0.3878(4) 0.7029(4) 0.9159(3) 0.0340(12) Uani 1 1 d . . . . .
H34 H 0.419910 0.712611 0.960733 0.041 Uiso 1 1 calc R U . . .
C35 C 0.4167(4) 0.7434(3) 0.8546(3) 0.0319(12) Uani 1 1 d . . . . .
H35 H 0.468586 0.781354 0.857488 0.038 Uiso 1 1 calc R U . . .
C36 C 0.3712(4) 0.7294(3) 0.7891(3) 0.0268(11) Uani 1 1 d . . . . .
H36 H 0.392147 0.756951 0.746999 0.032 Uiso 1 1 calc R U . . .
C37 C 0.1152(4) 0.6143(3) 0.7208(3) 0.0214(10) Uani 1 1 d . . . . .
C38 C 0.0834(4) 0.5394(3) 0.6997(3) 0.0247(11) Uani 1 1 d . . . . .
H38 H 0.127952 0.504168 0.676252 0.030 Uiso 1 1 calc R U . . .
C39 C -0.0141(4) 0.5158(3) 0.7129(3) 0.0316(12) Uani 1 1 d . . . . .
H39 H -0.036453 0.465166 0.697247 0.038 Uiso 1 1 calc R U . . .
C40 C -0.0778(3) 0.5662(4) 0.7485(2) 0.0271(10) Uani 1 1 d . . . . .
H40 H -0.144196 0.550429 0.757427 0.032 Uiso 1 1 calc R U . . .
C41 C -0.0448(4) 0.6403(3) 0.7715(3) 0.0253(10) Uani 1 1 d . . . . .
H41 H -0.088754 0.674433 0.796783 0.030 Uiso 1 1 calc R U . . .
C42 C 0.0500(4) 0.6646(3) 0.7582(3) 0.0228(11) Uani 1 1 d . . . . .
H42 H 0.071705 0.715268 0.774198 0.027 Uiso 1 1 calc R U . . .
Cl1 Cl 0.47463(8) 0.68408(7) 0.61474(7) 0.0313(3) Uani 1 1 d . . . . .
Cl2 Cl -0.08324(12) 0.81593(8) 0.88266(8) 0.0513(4) Uani 1 1 d . . . . .
O1S O 0.6306(4) 0.6725(4) 0.7385(3) 0.0733(16) Uani 1 1 d . . . . .
H1S H 0.587077 0.657220 0.709208 0.110 Uiso 1 1 calc R U . . .
C1S C 0.7165(6) 0.6982(5) 0.6994(5) 0.075(3) Uani 1 1 d . . . . .
H1S1 H 0.699277 0.743856 0.669066 0.113 Uiso 1 1 calc R U . . .
H1S2 H 0.740458 0.654727 0.668856 0.113 Uiso 1 1 calc R U . . .
H1S3 H 0.768428 0.713565 0.733619 0.113 Uiso 1 1 calc R U . . .
O2S O 0.1251(6) 0.8445(4) 0.8435(3) 0.100(2) Uani 1 1 d . . . . .
H2S H 0.064467 0.837466 0.851151 0.150 Uiso 1 1 calc R U . . .
C2S C 0.1746(7) 0.8328(5) 0.9035(4) 0.073(2) Uani 1 1 d . . . . .
H2S1 H 0.226411 0.873239 0.908111 0.110 Uiso 1 1 calc R U . . .
H2S2 H 0.204998 0.779953 0.902435 0.110 Uiso 1 1 calc R U . . .
H2S3 H 0.129465 0.836444 0.944796 0.110 Uiso 1 1 calc R U . . .

loop_
_atom_site_aniso_label
_atom_site_aniso_U_11
_atom_site_aniso_U_22
_atom_site_aniso_U_33
_atom_site_aniso_U_23
_atom_site_aniso_U_13
_atom_site_aniso_U_12
Au1 0.01866(7) 0.01874(7) 0.01610(7) 0.00097(7) 0.00140(7) 0.00322(7)
P1 0.0175(6) 0.0180(6) 0.0139(5) 0.0022(4) 0.0003(4) 0.0017(4)
P2 0.0200(6) 0.0205(6) 0.0140(5) -0.0002(5) 0.0012(4) -0.0002(5)
N1 0.028(3) 0.033(2) 0.025(2) 0.010(2) 0.0025(19) 0.006(2)
C1 0.018(2) 0.019(2) 0.019(2) -0.0053(19) 0.0016(19) 0.0036(18)
C2 0.029(3) 0.023(2) 0.028(3) -0.003(2) 0.002(2) 0.006(2)
C3 0.029(3) 0.032(3) 0.024(2) -0.001(2) 0.0028(19) 0.006(2)
C4 0.035(3) 0.029(3) 0.027(3) -0.009(2) -0.005(2) 0.013(2)
C5 0.029(3) 0.025(3) 0.028(3) -0.002(2) -0.010(2) 0.005(2)
C6 0.024(3) 0.019(2) 0.026(2) -0.002(2) -0.005(2) 0.0004(19)
C7 0.032(2) 0.021(2) 0.034(3) 0.0057(18) 0.007(3) 0.004(2)
C8 0.025(3) 0.026(3) 0.027(2) 0.007(2) 0.009(2) 0.009(2)
C9 0.040(3) 0.034(3) 0.029(3) 0.014(2) 0.012(2) 0.012(2)
C10 0.042(3) 0.055(4) 0.024(3) 0.014(3) 0.003(2) 0.019(3)
C11 0.031(3) 0.054(4) 0.028(3) 0.004(3) -0.003(2) 0.011(3)
C12 0.026(3) 0.042(3) 0.025(3) 0.004(2) -0.002(2) 0.012(2)
C13 0.017(2) 0.022(2) 0.021(2) -0.0008(18) 0.0018(17) 0.0002(18)
C14 0.017(2) 0.023(2) 0.022(2) 0.0057(18) 0.0028(17) 0.0022(17)
C15 0.028(2) 0.018(2) 0.037(3) 0.0066(19) 0.008(3) 0.003(2)
C16 0.035(3) 0.0182(19) 0.038(3) -0.0028(19) 0.010(3) 0.000(2)
C17 0.033(3) 0.023(2) 0.023(2) -0.0055(19) 0.0038(19) -0.0012(19)
C18 0.021(2) 0.016(2) 0.021(2) -0.0009(17) 0.0026(17) -0.0016(17)
C19 0.022(2) 0.020(2) 0.018(2) 0.0005(18) 0.0018(19) -0.0013(18)
C20 0.033(3) 0.022(2) 0.025(3) 0.002(2) -0.004(2) -0.003(2)
C21 0.042(3) 0.027(3) 0.029(3) 0.006(2) -0.007(2) -0.013(2)
C22 0.027(3) 0.038(3) 0.036(3) -0.008(2) 0.005(2) -0.011(2)
C23 0.021(3) 0.031(3) 0.050(3) -0.010(3) -0.003(2) 0.001(2)
C24 0.026(3) 0.018(2) 0.037(3) 0.000(2) -0.001(2) 0.001(2)
C25 0.017(2) 0.023(2) 0.014(2) 0.0051(18) -0.0007(16) 0.0027(17)
C26 0.020(2) 0.035(2) 0.020(2) -0.001(2) -0.0017(19) -0.0004(19)
C27 0.035(3) 0.049(3) 0.016(2) -0.005(2) -0.001(2) -0.003(3)
C28 0.030(3) 0.051(3) 0.017(2) 0.005(2) 0.006(2) 0.001(2)
C29 0.023(2) 0.039(3) 0.024(2) 0.007(3) 0.003(2) -0.0018(19)
C30 0.023(2) 0.022(2) 0.019(2) 0.0001(19) -0.0001(18) -0.0006(19)
C31 0.021(2) 0.024(2) 0.017(2) -0.0009(18) -0.0003(17) 0.0018(18)
C32 0.027(3) 0.031(3) 0.022(2) 0.006(2) 0.001(2) -0.002(2)
C33 0.028(3) 0.050(3) 0.020(2) 0.007(2) 0.002(2) -0.003(3)
C34 0.026(3) 0.057(4) 0.019(2) -0.005(2) -0.002(2) 0.000(3)
C35 0.027(3) 0.043(3) 0.025(3) -0.005(2) -0.001(2) -0.005(2)
C36 0.028(3) 0.034(3) 0.019(2) 0.002(2) 0.001(2) -0.004(2)
C37 0.025(3) 0.023(2) 0.017(2) 0.0050(19) -0.0009(19) 0.000(2)
C38 0.027(3) 0.025(3) 0.022(2) -0.0007(19) 0.002(2) 0.001(2)
C39 0.035(3) 0.027(3) 0.032(3) -0.001(2) -0.002(2) -0.007(2)
C40 0.021(2) 0.035(3) 0.025(2) 0.004(3) 0.0023(17) 0.000(3)
C41 0.023(2) 0.032(3) 0.022(2) 0.005(2) 0.0033(19) 0.002(2)
C42 0.027(3) 0.021(2) 0.020(2) 0.0026(19) -0.001(2) -0.003(2)
Cl1 0.0279(5) 0.0360(6) 0.0299(6) 0.0093(6) -0.0036(5) -0.0082(5)
Cl2 0.0811(10) 0.0394(7) 0.0333(7) -0.0098(7) -0.0153(8) 0.0241(7)
O1S 0.063(3) 0.088(4) 0.070(4) 0.023(3) -0.007(3) -0.025(3)
C1S 0.044(4) 0.084(6) 0.098(7) 0.027(5) -0.005(4) -0.007(4)
O2S 0.122(6) 0.098(5) 0.080(4) 0.030(4) 0.037(4) 0.037(4)
C2S 0.060(5) 0.085(6) 0.074(5) -0.015(4) 0.009(5) 0.021(5)

loop_
_atom_type_symbol
_atom_type_description
_atom_type_scat_dispersion_real
_atom_type_scat_dispersion_imag
_atom_type_scat_source
C C 0.0033 0.0016 'International Tables Vol C Tables 4.2.6.8 and 6.1.1.4'
H H 0.0000 0.0000 'International Tables Vol C Tables 4.2.6.8 and 6.1.1.4'
Au Au -2.0133 8.8022 'International Tables Vol C Tables 4.2.6.8 and 6.1.1.4'
Cl Cl 0.1484 0.1585 'International Tables Vol C Tables 4.2.6.8 and 6.1.1.4'
N N 0.0061 0.0033 'International Tables Vol C Tables 4.2.6.8 and 6.1.1.4'
P P 0.1023 0.0942 'International Tables Vol C Tables 4.2.6.8 and 6.1.1.4'
O O 0.0106 0.0060 'International Tables Vol C Tables 4.2.6.8 and 6.1.1.4'

loop_
_geom_angle_atom_site_label_1
_geom_angle_atom_site_label_2
_geom_angle_atom_site_label_3
_geom_angle
_geom_angle_site_symmetry_1
_geom_angle_site_symmetry_3
_geom_angle_publ_flag
N1 Au1 C1 84.17(17) . . ?
N1 Au1 P1 175.27(14) . . ?
C1 Au1 P1 96.22(14) . . ?
N1 Au1 P2 96.46(13) . . ?
C1 Au1 P2 175.16(15) . . ?
P1 Au1 P2 82.76(4) . . ?
N1 Au1 Cl1 96.05(14) . . ?
C1 Au1 Cl1 97.65(14) . . ?
P1 Au1 Cl1 88.58(4) . . ?
P2 Au1 Cl1 87.07(4) . . ?
C25 P1 C19 107.5(2) . . ?
C25 P1 C13 108.2(2) . . ?
C19 P1 C13 107.0(2) . . ?
C25 P1 Au1 116.75(15) . . ?
C19 P1 Au1 112.29(16) . . ?
C13 P1 Au1 104.62(15) . . ?
C37 P2 C31 106.2(2) . . ?
C37 P2 C18 105.5(2) . . ?
C31 P2 C18 109.3(2) . . ?
C37 P2 Au1 112.29(17) . . ?
C31 P2 Au1 118.30(16) . . ?
C18 P2 Au1 104.50(15) . . ?
C8 N1 C12 120.4(5) . . ?
C8 N1 Au1 117.9(4) . . ?
C12 N1 Au1 121.6(4) . . ?
C2 C1 C6 120.8(5) . . ?
C2 C1 Au1 122.2(4) . . ?
C6 C1 Au1 116.9(4) . . ?
C1 C2 C3 120.3(5) . . ?
C1 C2 H2 119.8 . . ?
C3 C2 H2 119.8 . . ?
C2 C3 C4 119.4(5) . . ?
C2 C3 H3 120.3 . . ?
C4 C3 H3 120.3 . . ?
C5 C4 C3 119.3(5) . . ?
C5 C4 H4 120.3 . . ?
C3 C4 H4 120.3 . . ?
C4 C5 C6 121.2(5) . . ?
C4 C5 H5 119.4 . . ?
C6 C5 H5 119.4 . . ?
C1 C6 C5 118.8(5) . . ?
C1 C6 C7 118.5(4) . . ?
C5 C6 C7 122.5(4) . . ?
C6 C7 C8 109.1(4) . . ?
C6 C7 H7A 109.9 . . ?
C8 C7 H7A 109.9 . . ?
C6 C7 H7AB 109.9 . . ?
C8 C7 H7AB 109.9 . . ?
H7A C7 H7AB 108.3 . . ?
N1 C8 C9 119.5(5) . . ?
N1 C8 C7 118.9(4) . . ?
C9 C8 C7 121.4(5) . . ?
C10 C9 C8 120.5(6) . . ?
C10 C9 H9 119.7 . . ?
C8 C9 H9 119.7 . . ?
C9 C10 C11 120.5(6) . . ?
C9 C10 H10 119.8 . . ?
C11 C10 H10 119.8 . . ?
C10 C11 C12 118.1(6) . . ?
C10 C11 H11 120.9 . . ?
C12 C11 H11 120.9 . . ?
N1 C12 C11 120.9(6) . . ?
N1 C12 H12 119.5 . . ?
C11 C12 H12 119.5 . . ?
C14 C13 C18 119.2(4) . . ?
C14 C13 P1 122.2(3) . . ?
C18 C13 P1 118.6(4) . . ?
C15 C14 C13 120.3(4) . . ?
C15 C14 H14 119.8 . . ?
C13 C14 H14 119.8 . . ?
C14 C15 C16 119.9(4) . . ?
C14 C15 H15 120.0 . . ?
C16 C15 H15 120.0 . . ?
C17 C16 C15 120.5(4) . . ?
C17 C16 H16 119.8 . . ?
C15 C16 H16 119.8 . . ?
C18 C17 C16 119.7(4) . . ?
C18 C17 H17 120.2 . . ?
C16 C17 H17 120.2 . . ?
C17 C18 C13 120.4(4) . . ?
C17 C18 P2 122.6(3) . . ?
C13 C18 P2 116.9(3) . . ?
C24 C19 C20 119.4(5) . . ?
C24 C19 P1 120.4(4) . . ?
C20 C19 P1 120.2(4) . . ?
C21 C20 C19 120.1(5) . . ?
C21 C20 H20 119.9 . . ?
C19 C20 H20 119.9 . . ?
C22 C21 C20 120.0(5) . . ?
C22 C21 H21 120.0 . . ?
C20 C21 H21 120.0 . . ?
C21 C22 C23 120.6(5) . . ?
C21 C22 H22 119.7 . . ?
C23 C22 H22 119.7 . . ?
C24 C23 C22 119.4(5) . . ?
C24 C23 H23 120.3 . . ?
C22 C23 H23 120.3 . . ?
C23 C24 C19 120.5(5) . . ?
C23 C24 H24 119.8 . . ?
C19 C24 H24 119.8 . . ?
C30 C25 C26 120.2(4) . . ?
C30 C25 P1 120.1(3) . . ?
C26 C25 P1 119.5(3) . . ?
C27 C26 C25 119.2(4) . . ?
C27 C26 H26 120.4 . . ?
C25 C26 H26 120.4 . . ?
C28 C27 C26 120.6(5) . . ?
C28 C27 H27 119.7 . . ?
C26 C27 H27 119.7 . . ?
C27 C28 C29 120.2(4) . . ?
C27 C28 H28 119.9 . . ?
C29 C28 H28 119.9 . . ?
C30 C29 C28 120.0(4) . . ?
C30 C29 H29 120.0 . . ?
C28 C29 H29 120.0 . . ?
C29 C30 C25 119.8(4) . . ?
C29 C30 H30 120.1 . . ?
C25 C30 H30 120.1 . . ?
C36 C31 C32 120.0(4) . . ?
C36 C31 P2 121.1(4) . . ?
C32 C31 P2 118.8(4) . . ?
C33 C32 C31 119.5(5) . . ?
C33 C32 H32 120.2 . . ?
C31 C32 H32 120.2 . . ?
C32 C33 C34 120.7(5) . . ?
C32 C33 H33 119.7 . . ?
C34 C33 H33 119.7 . . ?
C35 C34 C33 119.5(5) . . ?
C35 C34 H34 120.2 . . ?
C33 C34 H34 120.2 . . ?
C36 C35 C34 120.8(5) . . ?
C36 C35 H35 119.6 . . ?
C34 C35 H35 119.6 . . ?
C35 C36 C31 119.5(5) . . ?
C35 C36 H36 120.3 . . ?
C31 C36 H36 120.3 . . ?
C38 C37 C42 119.5(5) . . ?
C38 C37 P2 121.7(4) . . ?
C42 C37 P2 118.8(4) . . ?
C37 C38 C39 120.0(5) . . ?
C37 C38 H38 120.0 . . ?
C39 C38 H38 120.0 . . ?
C40 C39 C38 119.9(5) . . ?
C40 C39 H39 120.1 . . ?
C38 C39 H39 120.1 . . ?
C39 C40 C41 119.9(5) . . ?
C39 C40 H40 120.1 . . ?
C41 C40 H40 120.1 . . ?
C42 C41 C40 120.9(5) . . ?
C42 C41 H41 119.5 . . ?
C40 C41 H41 119.5 . . ?
C41 C42 C37 119.8(5) . . ?
C41 C42 H42 120.1 . . ?
C37 C42 H42 120.1 . . ?
C1S O1S H1S 109.5 . . ?
O1S C1S H1S1 109.5 . . ?
O1S C1S H1S2 109.5 . . ?
H1S1 C1S H1S2 109.5 . . ?
O1S C1S H1S3 109.5 . . ?
H1S1 C1S H1S3 109.5 . . ?
H1S2 C1S H1S3 109.5 . . ?
C2S O2S H2S 109.5 . . ?
O2S C2S H2S1 109.5 . . ?
O2S C2S H2S2 109.5 . . ?
H2S1 C2S H2S2 109.5 . . ?
O2S C2S H2S3 109.5 . . ?
H2S1 C2S H2S3 109.5 . . ?
H2S2 C2S H2S3 109.5 . . ?

loop_
_geom_bond_atom_site_label_1
_geom_bond_atom_site_label_2
_geom_bond_distance
_geom_bond_site_symmetry_2
_geom_bond_publ_flag
Au1 N1 2.096(4) . ?
Au1 C1 2.100(5) . ?
Au1 P1 2.3396(12) . ?
Au1 P2 2.3406(12) . ?
Au1 Cl1 2.8790(11) . ?
P1 C25 1.797(4) . ?
P1 C19 1.803(5) . ?
P1 C13 1.810(5) . ?
P2 C37 1.801(5) . ?
P2 C31 1.802(5) . ?
P2 C18 1.822(5) . ?
N1 C8 1.343(7) . ?
N1 C12 1.376(7) . ?
C1 C2 1.360(7) . ?
C1 C6 1.379(6) . ?
C2 C3 1.386(7) . ?
C2 H2 0.9500 . ?
C3 C4 1.394(7) . ?
C3 H3 0.9500 . ?
C4 C5 1.367(8) . ?
C4 H4 0.9500 . ?
C5 C6 1.385(7) . ?
C5 H5 0.9500 . ?
C6 C7 1.506(7) . ?
C7 C8 1.510(7) . ?
C7 H7A 0.9900 . ?
C7 H7AB 0.9900 . ?
C8 C9 1.398(7) . ?
C9 C10 1.364(9) . ?
C9 H9 0.9500 . ?
C10 C11 1.377(8) . ?
C10 H10 0.9500 . ?
C11 C12 1.396(7) . ?
C11 H11 0.9500 . ?
C12 H12 0.9500 . ?
C13 C14 1.396(6) . ?
C13 C18 1.402(6) . ?
C14 C15 1.384(6) . ?
C14 H14 0.9500 . ?
C15 C16 1.390(7) . ?
C15 H15 0.9500 . ?
C16 C17 1.388(7) . ?
C16 H16 0.9500 . ?
C17 C18 1.386(6) . ?
C17 H17 0.9500 . ?
C19 C24 1.389(7) . ?
C19 C20 1.393(7) . ?
C20 C21 1.387(8) . ?
C20 H20 0.9500 . ?
C21 C22 1.373(8) . ?
C21 H21 0.9500 . ?
C22 C23 1.392(7) . ?
C22 H22 0.9500 . ?
C23 C24 1.386(7) . ?
C23 H23 0.9500 . ?
C24 H24 0.9500 . ?
C25 C30 1.394(6) . ?
C25 C26 1.400(6) . ?
C26 C27 1.387(7) . ?
C26 H26 0.9500 . ?
C27 C28 1.382(8) . ?
C27 H27 0.9500 . ?
C28 C29 1.390(7) . ?
C28 H28 0.9500 . ?
C29 C30 1.386(7) . ?
C29 H29 0.9500 . ?
C30 H30 0.9500 . ?
C31 C36 1.392(7) . ?
C31 C32 1.394(6) . ?
C32 C33 1.379(7) . ?
C32 H32 0.9500 . ?
C33 C34 1.383(8) . ?
C33 H33 0.9500 . ?
C34 C35 1.381(7) . ?
C34 H34 0.9500 . ?
C35 C36 1.380(7) . ?
C35 H35 0.9500 . ?
C36 H36 0.9500 . ?
C37 C38 1.388(7) . ?
C37 C42 1.404(7) . ?
C38 C39 1.398(7) . ?
C38 H38 0.9500 . ?
C39 C40 1.377(7) . ?
C39 H39 0.9500 . ?
C40 C41 1.390(7) . ?
C40 H40 0.9500 . ?
C41 C42 1.368(7) . ?
C41 H41 0.9500 . ?
C42 H42 0.9500 . ?
O1S C1S 1.435(9) . ?
O1S H1S 0.8400 . ?
C1S H1S1 0.9800 . ?
C1S H1S2 0.9800 . ?
C1S H1S3 0.9800 . ?
O2S C2S 1.312(9) . ?
O2S H2S 0.8400 . ?
C2S H2S1 0.9800 . ?
C2S H2S2 0.9800 . ?
C2S H2S3 0.9800 . ?

loop_
_geom_torsion_atom_site_label_1
_geom_torsion_atom_site_label_2
_geom_torsion_atom_site_label_3
_geom_torsion_atom_site_label_4
_geom_torsion
_geom_torsion_site_symmetry_1
_geom_torsion_site_symmetry_2
_geom_torsion_site_symmetry_3
_geom_torsion_site_symmetry_4
_geom_torsion_publ_flag
C6 C1 C2 C3 2.6(8) . . . . ?
Au1 C1 C2 C3 -179.3(4) . . . . ?
C1 C2 C3 C4 -0.8(8) . . . . ?
C2 C3 C4 C5 -1.3(8) . . . . ?
C3 C4 C5 C6 1.6(8) . . . . ?
C2 C1 C6 C5 -2.3(8) . . . . ?
Au1 C1 C6 C5 179.5(4) . . . . ?
C2 C1 C6 C7 172.5(5) . . . . ?
Au1 C1 C6 C7 -5.7(7) . . . . ?
C4 C5 C6 C1 0.2(8) . . . . ?
C4 C5 C6 C7 -174.4(5) . . . . ?
C1 C6 C7 C8 -57.7(6) . . . . ?
C5 C6 C7 C8 116.9(5) . . . . ?
C12 N1 C8 C9 1.1(8) . . . . ?
Au1 N1 C8 C9 177.7(4) . . . . ?
C12 N1 C8 C7 -174.5(4) . . . . ?
Au1 N1 C8 C7 2.0(6) . . . . ?
C6 C7 C8 N1 60.5(6) . . . . ?
C6 C7 C8 C9 -115.1(5) . . . . ?
N1 C8 C9 C10 -0.7(8) . . . . ?
C7 C8 C9 C10 174.8(5) . . . . ?
C8 C9 C10 C11 -1.2(9) . . . . ?
C9 C10 C11 C12 2.6(9) . . . . ?
C8 N1 C12 C11 0.4(8) . . . . ?
Au1 N1 C12 C11 -176.0(4) . . . . ?
C10 C11 C12 N1 -2.2(9) . . . . ?
C25 P1 C13 C14 34.6(4) . . . . ?
C19 P1 C13 C14 -80.9(4) . . . . ?
Au1 P1 C13 C14 159.8(3) . . . . ?
C25 P1 C13 C18 -147.8(4) . . . . ?
C19 P1 C13 C18 96.7(4) . . . . ?
Au1 P1 C13 C18 -22.6(4) . . . . ?
C18 C13 C14 C15 1.2(7) . . . . ?
P1 C13 C14 C15 178.8(4) . . . . ?
C13 C14 C15 C16 -0.1(8) . . . . ?
C14 C15 C16 C17 -1.7(8) . . . . ?
C15 C16 C17 C18 2.2(8) . . . . ?
C16 C17 C18 C13 -1.0(7) . . . . ?
C16 C17 C18 P2 -176.4(4) . . . . ?
C14 C13 C18 C17 -0.7(7) . . . . ?
P1 C13 C18 C17 -178.4(3) . . . . ?
C14 C13 C18 P2 175.0(3) . . . . ?
P1 C13 C18 P2 -2.7(5) . . . . ?
C37 P2 C18 C17 83.7(4) . . . . ?
C31 P2 C18 C17 -30.2(5) . . . . ?
Au1 P2 C18 C17 -157.8(4) . . . . ?
C37 P2 C18 C13 -91.9(4) . . . . ?
C31 P2 C18 C13 154.2(4) . . . . ?
Au1 P2 C18 C13 26.7(4) . . . . ?
C25 P1 C19 C24 -80.5(4) . . . . ?
C13 P1 C19 C24 35.6(5) . . . . ?
Au1 P1 C19 C24 149.8(4) . . . . ?
C25 P1 C19 C20 99.0(4) . . . . ?
C13 P1 C19 C20 -145.0(4) . . . . ?
Au1 P1 C19 C20 -30.7(5) . . . . ?
C24 C19 C20 C21 -1.8(8) . . . . ?
P1 C19 C20 C21 178.7(4) . . . . ?
C19 C20 C21 C22 1.1(8) . . . . ?
C20 C21 C22 C23 0.3(9) . . . . ?
C21 C22 C23 C24 -0.9(9) . . . . ?
C22 C23 C24 C19 0.2(9) . . . . ?
C20 C19 C24 C23 1.2(8) . . . . ?
P1 C19 C24 C23 -179.3(4) . . . . ?
C19 P1 C25 C30 160.1(4) . . . . ?
C13 P1 C25 C30 44.9(4) . . . . ?
Au1 P1 C25 C30 -72.7(4) . . . . ?
C19 P1 C25 C26 -25.4(4) . . . . ?
C13 P1 C25 C26 -140.6(4) . . . . ?
Au1 P1 C25 C26 101.8(4) . . . . ?
C30 C25 C26 C27 0.1(7) . . . . ?
P1 C25 C26 C27 -174.4(4) . . . . ?
C25 C26 C27 C28 -1.0(8) . . . . ?
C26 C27 C28 C29 0.5(8) . . . . ?
C27 C28 C29 C30 0.8(8) . . . . ?
C28 C29 C30 C25 -1.7(7) . . . . ?
C26 C25 C30 C29 1.2(7) . . . . ?
P1 C25 C30 C29 175.7(4) . . . . ?
C37 P2 C31 C36 -156.0(4) . . . . ?
C18 P2 C31 C36 -42.5(5) . . . . ?
Au1 P2 C31 C36 76.8(4) . . . . ?
C37 P2 C31 C32 28.7(5) . . . . ?
C18 P2 C31 C32 142.1(4) . . . . ?
Au1 P2 C31 C32 -98.6(4) . . . . ?
C36 C31 C32 C33 0.4(8) . . . . ?
P2 C31 C32 C33 175.8(4) . . . . ?
C31 C32 C33 C34 0.0(8) . . . . ?
C32 C33 C34 C35 0.1(9) . . . . ?
C33 C34 C35 C36 -0.5(9) . . . . ?
C34 C35 C36 C31 0.9(8) . . . . ?
C32 C31 C36 C35 -0.8(7) . . . . ?
P2 C31 C36 C35 -176.1(4) . . . . ?
C31 P2 C37 C38 -122.7(4) . . . . ?
C18 P2 C37 C38 121.3(4) . . . . ?
Au1 P2 C37 C38 8.0(4) . . . . ?
C31 P2 C37 C42 58.5(4) . . . . ?
C18 P2 C37 C42 -57.5(4) . . . . ?
Au1 P2 C37 C42 -170.7(3) . . . . ?
C42 C37 C38 C39 2.8(7) . . . . ?
P2 C37 C38 C39 -176.0(4) . . . . ?
C37 C38 C39 C40 -1.7(8) . . . . ?
C38 C39 C40 C41 -0.2(7) . . . . ?
C39 C40 C41 C42 1.0(7) . . . . ?
C40 C41 C42 C37 0.0(7) . . . . ?
C38 C37 C42 C41 -1.9(7) . . . . ?
P2 C37 C42 C41 176.8(4) . . . . ?
